data_7249430
loop_
_publ_author_name
'Valdivieso, Jorge P.'
'Erickson, Alexander N.'
'Gardinier, James R.'

_publ_section_title
;
 Group 7 carbonyl complexes of a PNN-heteroscorpionate ligand
;
_journal_issue 43
_journal_name_full 'RSC Advances'
_journal_page_first 31502
_journal_page_last 31516
_journal_paper_doi 10.1039/D4RA05287K
_journal_volume 14
_journal_year 2024
_chemical_formula_moiety 'C30.84 H27.51 Mn N4.84 O2.16 P, C F3 O3 S'
_chemical_formula_sum 'C31.84 H27.51 F3 Mn N4.84 O5.16 P S'
_chemical_formula_weight 735.42
_space_group_crystal_system monoclinic
_space_group_IT_number 14
_space_group_name_Hall '-P 2yn'
_space_group_name_H-M_alt 'P 1 21/n 1'
_atom_sites_solution_hydrogens geom
_atom_sites_solution_primary direct
_atom_sites_solution_secondary difmap
_audit_creation_method SHELXL-2019/3
_audit_update_record
;
2024-08-27 deposited with the CCDC.	2024-09-24 downloaded from the CCDC.
;
_cell_angle_alpha 90
_cell_angle_beta 111.4813(18)
_cell_angle_gamma 90
_cell_formula_units_Z 4
_cell_length_a 16.4795(2)
_cell_length_b 12.8391(2)
_cell_length_c 16.5133(3)
_cell_measurement_reflns_used 12814
_cell_measurement_temperature 100.00(10)
_cell_measurement_theta_max 70.5240
_cell_measurement_theta_min 4.4570
_cell_volume 3251.22(10)
_computing_cell_refinement 'CrysAlisPro 1.171.39.46 (Rigaku OD, 2018)'
_computing_data_collection 'CrysAlisPro 1.171.39.46 (Rigaku OD, 2018)'
_computing_data_reduction 'CrysAlisPro 1.171.39.46 (Rigaku OD, 2018)'
_computing_molecular_graphics 'Olex2 1.5 (Dolomanov et al., 2009)'
_computing_publication_material 'Olex2 1.5 (Dolomanov et al., 2009)'
_computing_structure_refinement 'SHELXL-2019/2 (Sheldrick, 2019)'
_computing_structure_solution 'SHELXS  (Sheldrick, 2008)'
_diffrn_ambient_environment N~2~
_diffrn_ambient_temperature 100.00(10)
_diffrn_detector 'CCD Plate'
_diffrn_detector_area_resol_mean 10.3756
_diffrn_detector_type 'Oxford Diffraction Atlas, 135 mm'
_diffrn_measured_fraction_theta_full 1.000
_diffrn_measured_fraction_theta_max 0.990
_diffrn_measurement_device 'four-circle diffractometer'
_diffrn_measurement_device_type 'Oxford Diffraction Supernova, Dual Source'
_diffrn_measurement_method 'combination of \w and \f-scans'
_diffrn_measurement_specimen_support 'MiTeGen Dual Thickness MicroMount'
_diffrn_radiation_monochromator mirror
_diffrn_radiation_probe x-ray
_diffrn_radiation_type CuK\a
_diffrn_radiation_wavelength 1.54184
_diffrn_reflns_av_R_equivalents 0.0397
_diffrn_reflns_av_unetI/netI 0.0260
_diffrn_reflns_Laue_measured_fraction_full 1.000
_diffrn_reflns_Laue_measured_fraction_max 0.990
_diffrn_reflns_limit_h_max 20
_diffrn_reflns_limit_h_min -19
_diffrn_reflns_limit_k_max 15
_diffrn_reflns_limit_k_min -15
_diffrn_reflns_limit_l_max 20
_diffrn_reflns_limit_l_min -19
_diffrn_reflns_number 30350
_diffrn_reflns_point_group_measured_fraction_full 1.000
_diffrn_reflns_point_group_measured_fraction_max 0.990
_diffrn_reflns_theta_full 67.684
_diffrn_reflns_theta_max 70.541
_diffrn_reflns_theta_min 4.488
_diffrn_source 'micro-focus sealed X-ray tube'
_diffrn_source_current 0.80
_diffrn_source_type 'Supernova (Cu) X-ray Source'
_diffrn_source_voltage 50.0
_exptl_absorpt_coefficient_mu 4.950
_exptl_absorpt_correction_T_max 1.000
_exptl_absorpt_correction_T_min 0.108
_exptl_absorpt_correction_type gaussian
_exptl_absorpt_process_details
;
CrysAlisPro 1.171.39.46 (Rigaku Oxford Diffraction, 2018)
Numerical absorption correction based on gaussian integration over
			a multifaceted crystal model
Empirical absorption correction using spherical harmonics,
 implemented in SCALE3 ABSPACK scaling algorithm.
;
_exptl_crystal_colour 'Clear Yellow'
_exptl_crystal_density_diffrn 1.502
_exptl_crystal_density_method 'Not Measured'
_exptl_crystal_description Plate
_exptl_crystal_F_000 1507
_exptl_crystal_size_max 0.534
_exptl_crystal_size_mid 0.295
_exptl_crystal_size_min 0.028
_refine_diff_density_max 0.502
_refine_diff_density_min -0.397
_refine_diff_density_rms 0.057
_refine_ls_extinction_method none
_refine_ls_goodness_of_fit_ref 1.032
_refine_ls_hydrogen_treatment constr
_refine_ls_matrix_type full
_refine_ls_number_parameters 446
_refine_ls_number_reflns 6176
_refine_ls_number_restraints 0
_refine_ls_restrained_S_all 1.032
_refine_ls_R_factor_all 0.0383
_refine_ls_R_factor_gt 0.0347
_refine_ls_shift/su_max 0.001
_refine_ls_shift/su_mean 0.000
_refine_ls_structure_factor_coef Fsqd
_refine_ls_weighting_details 'w=1/[\s^2^(Fo^2^)+(0.0476P)^2^+2.3653P] where P=(Fo^2^+2Fc^2^)/3'
_refine_ls_weighting_scheme calc
_refine_ls_wR_factor_gt 0.0894
_refine_ls_wR_factor_ref 0.0922
_reflns_Friedel_coverage 0.000
_reflns_number_gt 5708
_reflns_number_total 6176
_reflns_threshold_expression 'I > 2\s(I)'
_cod_data_source_file d4ra05287k3.cif
_cod_data_source_block 3-Mn_gard25n
_cod_depositor_comments
;
The following automatic conversions were performed:

data item '_diffrn_radiation_probe' value 'X-ray' was changed to
'x-ray' in accordance with the
/home/data/users/saulius/crontab/automatic-downloads/current/RSC/lib/dictionaries/cif_core.dic
dictionary named 'cif_core.dic' version 2.4.2 last updated on
2011-04-26.

Automatic conversion script
Id: cif_fix_values 8170 2020-07-09 18:12:32Z antanas 
;
_cod_original_cell_volume 3251.19(10)
_cod_original_sg_symbol_H-M 'P 21/n'
_cod_database_code 7249430
_shelx_shelxl_version_number 2019/3
_shelx_space_group_comment
;
The symmetry employed for this shelxl refinement is uniquely defined
by the following loop, which should always be used as a source of
symmetry information in preference to the above space-group names.
They are only intended as comments.
;
_diffrn_measurement_ambient_temperature_device_make 'Oxford Cryojet Controller'

loop_
_space_group_symop_operation_xyz
'x, y, z'
'-x+1/2, y+1/2, -z+1/2'
'-x, -y, -z'
'x-1/2, -y-1/2, z-1/2'

loop_
_atom_site_label
_atom_site_type_symbol
_atom_site_fract_x
_atom_site_fract_y
_atom_site_fract_z
_atom_site_U_iso_or_equiv
_atom_site_adp_type
_atom_site_occupancy
_atom_site_site_symmetry_order
_atom_site_calc_flag
_atom_site_refinement_flags_posn
_atom_site_refinement_flags_adp
_atom_site_refinement_flags_occupancy
_atom_site_disorder_assembly
_atom_site_disorder_group
Mn1 Mn 0.51413(2) 0.27364(2) 0.29751(2) 0.01703(9) Uani 1 1 d . . . . .
P1 P 0.40304(3) 0.38821(4) 0.28071(3) 0.01640(11) Uani 1 1 d . . . . .
O1 O 0.49069(10) 0.16321(13) 0.44330(9) 0.0291(3) Uani 1 1 d . . . . .
O2 O 0.63554(9) 0.40809(13) 0.43310(10) 0.0299(3) Uani 1 1 d . . . . .
N11 N 0.39145(10) 0.18937(13) 0.12339(10) 0.0186(3) Uani 1 1 d . . . . .
N12 N 0.42547(10) 0.17546(13) 0.21076(10) 0.0190(3) Uani 1 1 d . . . . .
N21 N 0.47963(10) 0.33285(13) 0.11010(10) 0.0189(3) Uani 1 1 d . . . . .
N22 N 0.53442(10) 0.34018(13) 0.19431(10) 0.0194(3) Uani 1 1 d . . . . .
C10 C 0.60547(11) 0.17512(15) 0.29339(12) 0.0247(4) Uani 0.164(8) 1 d . . P A 1
O10 O 0.6541(14) 0.1135(17) 0.3062(12) 0.030(4) Uani 0.164(8) 1 d . . P A 1
N1 N 0.60547(11) 0.17512(15) 0.29339(12) 0.0247(4) Uani 0.836(8) 1 d . . P A 2
C15 C 0.6565(4) 0.1269(5) 0.2769(3) 0.0273(10) Uani 0.836(8) 1 d . . P A 2
C16 C 0.72120(19) 0.0653(3) 0.2570(2) 0.0446(10) Uani 0.836(8) 1 d . . P A 2
H16A H 0.778572 0.090050 0.291009 0.067 Uiso 0.836(8) 1 calc R U P A 2
H16B H 0.711558 0.071703 0.196260 0.067 Uiso 0.836(8) 1 calc R U P A 2
H16C H 0.716086 -0.006534 0.270679 0.067 Uiso 0.836(8) 1 calc R U P A 2
C9 C 0.49858(13) 0.20773(16) 0.38602(13) 0.0215(4) Uani 1 1 d . . . . .
C8 C 0.59005(13) 0.35692(17) 0.37793(13) 0.0226(4) Uani 1 1 d . . . . .
C11 C 0.34203(13) 0.10689(16) 0.08263(14) 0.0224(4) Uani 1 1 d . . . . .
H11 H 0.311485 0.099925 0.023118 0.027 Uiso 1 1 calc R U . . .
C12 C 0.34553(13) 0.03589(17) 0.14547(14) 0.0246(4) Uani 1 1 d . . . . .
H12 H 0.318565 -0.028934 0.137708 0.029 Uiso 1 1 calc R U . . .
C13 C 0.39815(13) 0.08144(16) 0.22367(13) 0.0229(4) Uani 1 1 d . . . . .
H13 H 0.412388 0.050211 0.277935 0.027 Uiso 1 1 calc R U . . .
C21 C 0.51481(13) 0.37766(16) 0.05623(13) 0.0233(4) Uani 1 1 d . . . . .
H21 H 0.489118 0.382539 -0.004033 0.028 Uiso 1 1 calc R U . . .
C22 C 0.59515(13) 0.41429(17) 0.10716(14) 0.0249(4) Uani 1 1 d . . . . .
H22 H 0.634754 0.449372 0.088843 0.030 Uiso 1 1 calc R U . . .
C23 C 0.60540(13) 0.38824(16) 0.19207(14) 0.0229(4) Uani 1 1 d . . . . .
H23 H 0.654976 0.402377 0.240709 0.027 Uiso 1 1 calc R U . . .
C1 C 0.32152(12) 0.40857(15) 0.16976(12) 0.0183(4) Uani 1 1 d . . . . .
C2 C 0.32400(12) 0.36510(15) 0.09230(13) 0.0192(4) Uani 1 1 d . . . . .
C3 C 0.25732(14) 0.38899(17) 0.01297(14) 0.0260(4) Uani 1 1 d . . . . .
H3 H 0.258287 0.359266 -0.038032 0.031 Uiso 1 1 calc R U . . .
C4 C 0.18999(14) 0.45592(18) 0.00887(14) 0.0284(5) Uani 1 1 d . . . . .
H4 H 0.146486 0.471070 -0.044458 0.034 Uiso 1 1 calc R U . . .
C5 C 0.18772(13) 0.50006(17) 0.08424(14) 0.0257(4) Uani 1 1 d . . . . .
H5 H 0.142885 0.545310 0.082021 0.031 Uiso 1 1 calc R U . . .
C6 C 0.25294(13) 0.47630(16) 0.16340(13) 0.0224(4) Uani 1 1 d . . . . .
H6 H 0.250982 0.506415 0.213873 0.027 Uiso 1 1 calc R U . . .
C7 C 0.39173(12) 0.29038(15) 0.08345(12) 0.0188(4) Uani 1 1 d . . . . .
H7 H 0.373880 0.276646 0.020948 0.023 Uiso 1 1 calc R U . . .
C41 C 0.33584(12) 0.34780(15) 0.34143(13) 0.0188(4) Uani 1 1 d . . . . .
C42 C 0.36562(13) 0.36320(17) 0.43128(13) 0.0230(4) Uani 1 1 d . . . . .
H42 H 0.416533 0.400870 0.458748 0.028 Uiso 1 1 calc R U . . .
C43 C 0.32001(13) 0.32286(17) 0.47994(14) 0.0252(4) Uani 1 1 d . . . . .
H43 H 0.339818 0.335609 0.539473 0.030 Uiso 1 1 calc R U . . .
C44 C 0.24491(14) 0.26349(17) 0.44101(14) 0.0256(4) Uani 1 1 d . . . . .
C45 C 0.21593(13) 0.24728(17) 0.35172(14) 0.0251(4) Uani 1 1 d . . . . .
H45 H 0.165833 0.208079 0.324557 0.030 Uiso 1 1 calc R U . . .
C46 C 0.26073(13) 0.28881(16) 0.30228(13) 0.0211(4) Uani 1 1 d . . . . .
H46 H 0.240304 0.277053 0.242579 0.025 Uiso 1 1 calc R U . . .
C47 C 0.19749(17) 0.2172(2) 0.49484(17) 0.0384(6) Uani 1 1 d . . . . .
H47A H 0.239045 0.190505 0.548214 0.058 Uiso 1 1 calc R U . . .
H47B H 0.160489 0.161691 0.463035 0.058 Uiso 1 1 calc R U . . .
H47C H 0.162654 0.269992 0.507623 0.058 Uiso 1 1 calc R U . . .
C31 C 0.43276(12) 0.52406(16) 0.31150(12) 0.0198(4) Uani 1 1 d . . . . .
C36 C 0.49369(13) 0.56941(16) 0.28217(13) 0.0220(4) Uani 1 1 d . . . . .
H36 H 0.519232 0.529384 0.250997 0.026 Uiso 1 1 calc R U . . .
C35 C 0.51689(13) 0.67317(17) 0.29864(13) 0.0237(4) Uani 1 1 d . . . . .
H35 H 0.557505 0.701817 0.278082 0.028 Uiso 1 1 calc R U . . .
C34 C 0.48035(14) 0.73518(16) 0.34549(13) 0.0232(4) Uani 1 1 d . . . . .
C33 C 0.41996(13) 0.68992(16) 0.37557(13) 0.0222(4) Uani 1 1 d . . . . .
H33 H 0.395381 0.729884 0.407642 0.027 Uiso 1 1 calc R U . . .
C32 C 0.39564(12) 0.58593(16) 0.35857(13) 0.0214(4) Uani 1 1 d . . . . .
H32 H 0.354551 0.557495 0.378587 0.026 Uiso 1 1 calc R U . . .
C37 C 0.50691(16) 0.84765(17) 0.36311(15) 0.0314(5) Uani 1 1 d . . . . .
H37A H 0.462549 0.885236 0.375693 0.047 Uiso 1 1 calc R U . . .
H37B H 0.514170 0.877362 0.312844 0.047 Uiso 1 1 calc R U . . .
H37C H 0.560932 0.852057 0.412029 0.047 Uiso 1 1 calc R U . . .
S3 S 0.85500(3) 0.30580(5) 0.34291(3) 0.02759(13) Uani 1 1 d . . . . .
F1 F 0.98724(10) 0.37155(13) 0.47732(9) 0.0469(4) Uani 1 1 d . . . . .
F2 F 1.01886(10) 0.33902(15) 0.36462(11) 0.0519(4) Uani 1 1 d . . . . .
F3 F 0.94914(11) 0.47709(13) 0.36955(12) 0.0569(4) Uani 1 1 d . . . . .
O3 O 0.88057(12) 0.20236(15) 0.37561(12) 0.0472(5) Uani 1 1 d . . . . .
O4 O 0.83198(10) 0.31797(14) 0.25074(10) 0.0325(4) Uani 1 1 d . . . . .
O5 O 0.79778(11) 0.35733(18) 0.37786(11) 0.0491(5) Uani 1 1 d . . . . .
C14 C 0.95775(16) 0.3779(2) 0.39089(16) 0.0362(5) Uani 1 1 d . . . . .

loop_
_atom_site_aniso_label
_atom_site_aniso_U_11
_atom_site_aniso_U_22
_atom_site_aniso_U_33
_atom_site_aniso_U_23
_atom_site_aniso_U_13
_atom_site_aniso_U_12
Mn1 0.01574(15) 0.01934(17) 0.01483(16) 0.00038(12) 0.00419(12) 0.00059(11)
P1 0.0152(2) 0.0177(2) 0.0159(2) -0.00024(18) 0.00520(17) -0.00048(17)
O1 0.0327(8) 0.0317(9) 0.0219(8) 0.0062(6) 0.0087(6) -0.0011(6)
O2 0.0244(7) 0.0348(9) 0.0252(8) -0.0088(7) 0.0028(6) -0.0043(7)
N11 0.0200(8) 0.0179(8) 0.0168(8) -0.0015(6) 0.0053(6) -0.0010(6)
N12 0.0197(8) 0.0196(8) 0.0166(8) 0.0006(6) 0.0053(6) 0.0004(6)
N21 0.0187(8) 0.0206(8) 0.0169(8) -0.0004(6) 0.0061(6) -0.0002(6)
N22 0.0172(7) 0.0227(9) 0.0173(8) -0.0004(7) 0.0053(6) 0.0008(6)
C10 0.0226(9) 0.0242(10) 0.0228(9) -0.0001(7) 0.0030(7) 0.0010(8)
O10 0.025(6) 0.028(8) 0.031(10) 0.001(7) 0.004(7) 0.015(5)
N1 0.0226(9) 0.0242(10) 0.0228(9) -0.0001(7) 0.0030(7) 0.0010(8)
C15 0.0224(16) 0.026(2) 0.029(3) -0.003(2) 0.003(2) 0.0003(13)
C16 0.0270(15) 0.0392(19) 0.064(2) -0.0199(16) 0.0126(14) 0.0026(12)
C9 0.0192(9) 0.0216(10) 0.0200(10) -0.0025(8) 0.0029(7) 0.0016(8)
C8 0.0200(9) 0.0260(11) 0.0231(10) 0.0046(9) 0.0094(8) 0.0043(8)
C11 0.0203(9) 0.0221(10) 0.0234(10) -0.0057(8) 0.0062(8) -0.0022(8)
C12 0.0235(10) 0.0203(10) 0.0310(11) -0.0019(8) 0.0113(8) -0.0038(8)
C13 0.0249(10) 0.0199(10) 0.0241(10) 0.0029(8) 0.0092(8) -0.0002(8)
C21 0.0283(10) 0.0250(11) 0.0193(10) 0.0009(8) 0.0119(8) 0.0005(8)
C22 0.0245(10) 0.0267(11) 0.0268(11) -0.0024(9) 0.0132(8) -0.0036(8)
C23 0.0194(9) 0.0250(11) 0.0257(10) -0.0028(8) 0.0100(8) -0.0016(8)
C1 0.0177(9) 0.0183(9) 0.0181(9) 0.0025(7) 0.0057(7) -0.0011(7)
C2 0.0185(9) 0.0190(10) 0.0186(9) 0.0010(8) 0.0049(7) -0.0005(7)
C3 0.0262(10) 0.0300(12) 0.0184(10) -0.0003(8) 0.0043(8) 0.0025(9)
C4 0.0232(10) 0.0340(12) 0.0219(10) 0.0044(9) 0.0010(8) 0.0060(9)
C5 0.0210(10) 0.0263(11) 0.0279(11) 0.0037(9) 0.0066(8) 0.0042(8)
C6 0.0206(9) 0.0228(11) 0.0233(10) -0.0011(8) 0.0076(8) -0.0001(8)
C7 0.0197(9) 0.0202(10) 0.0152(9) -0.0009(7) 0.0049(7) -0.0018(7)
C41 0.0182(9) 0.0180(9) 0.0205(9) 0.0022(8) 0.0075(7) 0.0022(7)
C42 0.0185(9) 0.0275(11) 0.0211(10) 0.0014(8) 0.0050(8) 0.0007(8)
C43 0.0252(10) 0.0302(12) 0.0209(10) 0.0038(9) 0.0091(8) 0.0043(9)
C44 0.0240(10) 0.0270(11) 0.0282(11) 0.0089(9) 0.0124(9) 0.0057(8)
C45 0.0199(10) 0.0239(11) 0.0312(11) 0.0026(9) 0.0091(8) -0.0025(8)
C46 0.0217(9) 0.0209(10) 0.0196(10) 0.0002(8) 0.0062(8) 0.0011(8)
C47 0.0345(12) 0.0483(15) 0.0375(13) 0.0128(11) 0.0194(11) 0.0002(11)
C31 0.0158(9) 0.0225(10) 0.0182(9) -0.0004(8) 0.0028(7) 0.0009(7)
C36 0.0210(9) 0.0222(10) 0.0231(10) -0.0006(8) 0.0084(8) 0.0012(8)
C35 0.0225(10) 0.0232(11) 0.0244(10) 0.0032(8) 0.0075(8) -0.0022(8)
C34 0.0255(10) 0.0207(10) 0.0187(10) 0.0016(8) 0.0025(8) 0.0007(8)
C33 0.0240(10) 0.0221(10) 0.0180(9) -0.0025(8) 0.0048(8) 0.0027(8)
C32 0.0196(9) 0.0241(10) 0.0204(9) -0.0007(8) 0.0073(7) 0.0001(8)
C37 0.0433(13) 0.0205(11) 0.0313(12) 0.0005(9) 0.0147(10) -0.0023(9)
S3 0.0265(3) 0.0360(3) 0.0192(2) 0.0019(2) 0.00697(19) 0.0009(2)
F1 0.0448(8) 0.0628(10) 0.0263(7) -0.0072(7) 0.0050(6) -0.0072(7)
F2 0.0343(8) 0.0759(12) 0.0480(9) -0.0076(8) 0.0181(7) -0.0031(8)
F3 0.0570(10) 0.0402(9) 0.0602(11) 0.0049(8) 0.0059(8) -0.0085(8)
O3 0.0480(11) 0.0381(10) 0.0378(10) 0.0117(8) -0.0052(8) -0.0032(8)
O4 0.0364(8) 0.0401(9) 0.0197(7) 0.0009(7) 0.0087(6) 0.0056(7)
O5 0.0344(9) 0.0863(16) 0.0298(9) -0.0078(9) 0.0156(7) 0.0046(9)
C14 0.0388(13) 0.0399(14) 0.0285(12) -0.0022(10) 0.0105(10) -0.0014(11)

loop_
_atom_type_symbol
_atom_type_description
_atom_type_scat_dispersion_real
_atom_type_scat_dispersion_imag
_atom_type_scat_source
C C 0.0181 0.0091 'International Tables Vol C Tables 4.2.6.8 and 6.1.1.4'
H H 0.0000 0.0000 'International Tables Vol C Tables 4.2.6.8 and 6.1.1.4'
N N 0.0311 0.0180 'International Tables Vol C Tables 4.2.6.8 and 6.1.1.4'
O O 0.0492 0.0322 'International Tables Vol C Tables 4.2.6.8 and 6.1.1.4'
F F 0.0727 0.0534 'International Tables Vol C Tables 4.2.6.8 and 6.1.1.4'
P P 0.2955 0.4335 'International Tables Vol C Tables 4.2.6.8 and 6.1.1.4'
S S 0.3331 0.5567 'International Tables Vol C Tables 4.2.6.8 and 6.1.1.4'
Mn Mn -0.5299 2.8052 'International Tables Vol C Tables 4.2.6.8 and 6.1.1.4'

loop_
_geom_angle_atom_site_label_1
_geom_angle_atom_site_label_2
_geom_angle_atom_site_label_3
_geom_angle
_geom_angle_site_symmetry_1
_geom_angle_site_symmetry_3
_geom_angle_publ_flag
C9 Mn1 C8 86.96(9) . . ?
C9 Mn1 N1 93.66(8) . . ?
C8 Mn1 N1 94.16(8) . . ?
C9 Mn1 C10 93.66(8) . . ?
C8 Mn1 C10 94.16(8) . . ?
C9 Mn1 N22 176.38(8) . . ?
C8 Mn1 N22 94.88(8) . . ?
N1 Mn1 N22 83.11(7) . . ?
C10 Mn1 N22 83.11(7) . . ?
C9 Mn1 N12 90.08(8) . . ?
C8 Mn1 N12 177.00(8) . . ?
N1 Mn1 N12 86.55(7) . . ?
C10 Mn1 N12 86.55(7) . . ?
N22 Mn1 N12 88.10(6) . . ?
C9 Mn1 P1 93.20(7) . . ?
C8 Mn1 P1 90.96(6) . . ?
N1 Mn1 P1 171.65(5) . . ?
C10 Mn1 P1 171.65(5) . . ?
N22 Mn1 P1 89.89(5) . . ?
N12 Mn1 P1 88.67(5) . . ?
C41 P1 C31 105.85(9) . . ?
C41 P1 C1 102.59(9) . . ?
C31 P1 C1 99.42(9) . . ?
C41 P1 Mn1 111.81(6) . . ?
C31 P1 Mn1 117.27(6) . . ?
C1 P1 Mn1 118.03(6) . . ?
N12 N11 C11 111.41(16) . . ?
N12 N11 C7 122.09(16) . . ?
C11 N11 C7 124.90(17) . . ?
C13 N12 N11 104.92(16) . . ?
C13 N12 Mn1 129.67(14) . . ?
N11 N12 Mn1 124.86(12) . . ?
C21 N21 N22 111.08(16) . . ?
C21 N21 C7 125.29(16) . . ?
N22 N21 C7 123.42(15) . . ?
C23 N22 N21 105.35(16) . . ?
C23 N22 Mn1 129.05(14) . . ?
N21 N22 Mn1 125.20(12) . . ?
O10 C10 Mn1 165.4(10) . . ?
C15 N1 Mn1 167.5(3) . . ?
N1 C15 C16 179.3(5) . . ?
C15 C16 H16A 109.5 . . ?
C15 C16 H16B 109.5 . . ?
H16A C16 H16B 109.5 . . ?
C15 C16 H16C 109.5 . . ?
H16A C16 H16C 109.5 . . ?
H16B C16 H16C 109.5 . . ?
O1 C9 Mn1 177.88(18) . . ?
O2 C8 Mn1 175.19(18) . . ?
N11 C11 C12 107.07(18) . . ?
N11 C11 H11 126.5 . . ?
C12 C11 H11 126.5 . . ?
C11 C12 C13 105.23(18) . . ?
C11 C12 H12 127.4 . . ?
C13 C12 H12 127.4 . . ?
N12 C13 C12 111.35(18) . . ?
N12 C13 H13 124.3 . . ?
C12 C13 H13 124.3 . . ?
N21 C21 C22 107.05(18) . . ?
N21 C21 H21 126.5 . . ?
C22 C21 H21 126.5 . . ?
C21 C22 C23 105.69(18) . . ?
C21 C22 H22 127.2 . . ?
C23 C22 H22 127.2 . . ?
N22 C23 C22 110.80(18) . . ?
N22 C23 H23 124.6 . . ?
C22 C23 H23 124.6 . . ?
C6 C1 C2 117.97(17) . . ?
C6 C1 P1 115.82(15) . . ?
C2 C1 P1 126.19(15) . . ?
C3 C2 C1 119.23(18) . . ?
C3 C2 C7 113.61(17) . . ?
C1 C2 C7 127.15(17) . . ?
C4 C3 C2 121.4(2) . . ?
C4 C3 H3 119.3 . . ?
C2 C3 H3 119.3 . . ?
C5 C4 C3 119.75(19) . . ?
C5 C4 H4 120.1 . . ?
C3 C4 H4 120.1 . . ?
C4 C5 C6 119.4(2) . . ?
C4 C5 H5 120.3 . . ?
C6 C5 H5 120.3 . . ?
C5 C6 C1 122.19(19) . . ?
C5 C6 H6 118.9 . . ?
C1 C6 H6 118.9 . . ?
N11 C7 N21 111.37(15) . . ?
N11 C7 C2 113.25(16) . . ?
N21 C7 C2 114.77(16) . . ?
N11 C7 H7 105.5 . . ?
N21 C7 H7 105.5 . . ?
C2 C7 H7 105.5 . . ?
C46 C41 C42 118.52(18) . . ?
C46 C41 P1 121.07(15) . . ?
C42 C41 P1 119.81(15) . . ?
C43 C42 C41 120.60(19) . . ?
C43 C42 H42 119.7 . . ?
C41 C42 H42 119.7 . . ?
C42 C43 C44 121.0(2) . . ?
C42 C43 H43 119.5 . . ?
C44 C43 H43 119.5 . . ?
C45 C44 C43 118.25(19) . . ?
C45 C44 C47 121.1(2) . . ?
C43 C44 C47 120.6(2) . . ?
C44 C45 C46 121.01(19) . . ?
C44 C45 H45 119.5 . . ?
C46 C45 H45 119.5 . . ?
C45 C46 C41 120.56(19) . . ?
C45 C46 H46 119.7 . . ?
C41 C46 H46 119.7 . . ?
C44 C47 H47A 109.5 . . ?
C44 C47 H47B 109.5 . . ?
H47A C47 H47B 109.5 . . ?
C44 C47 H47C 109.5 . . ?
H47A C47 H47C 109.5 . . ?
H47B C47 H47C 109.5 . . ?
C36 C31 C32 118.27(19) . . ?
C36 C31 P1 117.07(15) . . ?
C32 C31 P1 124.59(15) . . ?
C35 C36 C31 121.08(19) . . ?
C35 C36 H36 119.5 . . ?
C31 C36 H36 119.5 . . ?
C36 C35 C34 120.99(19) . . ?
C36 C35 H35 119.5 . . ?
C34 C35 H35 119.5 . . ?
C35 C34 C33 118.11(19) . . ?
C35 C34 C37 120.1(2) . . ?
C33 C34 C37 121.8(2) . . ?
C34 C33 C32 121.26(19) . . ?
C34 C33 H33 119.4 . . ?
C32 C33 H33 119.4 . . ?
C33 C32 C31 120.27(19) . . ?
C33 C32 H32 119.9 . . ?
C31 C32 H32 119.9 . . ?
C34 C37 H37A 109.5 . . ?
C34 C37 H37B 109.5 . . ?
H37A C37 H37B 109.5 . . ?
C34 C37 H37C 109.5 . . ?
H37A C37 H37C 109.5 . . ?
H37B C37 H37C 109.5 . . ?
O5 S3 O4 114.76(10) . . ?
O5 S3 O3 114.85(13) . . ?
O4 S3 O3 115.22(11) . . ?
O5 S3 C14 103.43(12) . . ?
O4 S3 C14 104.27(11) . . ?
O3 S3 C14 101.91(11) . . ?
F3 C14 F2 107.2(2) . . ?
F3 C14 F1 107.9(2) . . ?
F2 C14 F1 107.7(2) . . ?
F3 C14 S3 112.37(18) . . ?
F2 C14 S3 111.04(17) . . ?
F1 C14 S3 110.42(17) . . ?

loop_
_geom_bond_atom_site_label_1
_geom_bond_atom_site_label_2
_geom_bond_distance
_geom_bond_site_symmetry_2
_geom_bond_publ_flag
Mn1 C9 1.787(2) . ?
Mn1 C8 1.804(2) . ?
Mn1 N1 1.9863(19) . ?
Mn1 C10 1.9863(19) . ?
Mn1 N22 2.0403(17) . ?
Mn1 N12 2.0597(16) . ?
Mn1 P1 2.2848(5) . ?
P1 C41 1.8205(19) . ?
P1 C31 1.833(2) . ?
P1 C1 1.8512(19) . ?
O1 C9 1.153(3) . ?
O2 C8 1.150(3) . ?
N11 N12 1.355(2) . ?
N11 C11 1.355(3) . ?
N11 C7 1.456(3) . ?
N12 C13 1.333(3) . ?
N21 C21 1.355(3) . ?
N21 N22 1.356(2) . ?
N21 C7 1.457(2) . ?
N22 C23 1.335(3) . ?
C10 O10 1.09(2) . ?
N1 C15 1.154(7) . ?
C15 C16 1.459(7) . ?
C16 H16A 0.9600 . ?
C16 H16B 0.9600 . ?
C16 H16C 0.9600 . ?
C11 C12 1.366(3) . ?
C11 H11 0.9300 . ?
C12 C13 1.393(3) . ?
C12 H12 0.9300 . ?
C13 H13 0.9300 . ?
C21 C22 1.366(3) . ?
C21 H21 0.9300 . ?
C22 C23 1.390(3) . ?
C22 H22 0.9300 . ?
C23 H23 0.9300 . ?
C1 C6 1.399(3) . ?
C1 C2 1.410(3) . ?
C2 C3 1.401(3) . ?
C2 C7 1.519(3) . ?
C3 C4 1.385(3) . ?
C3 H3 0.9300 . ?
C4 C5 1.381(3) . ?
C4 H4 0.9300 . ?
C5 C6 1.389(3) . ?
C5 H5 0.9300 . ?
C6 H6 0.9300 . ?
C7 H7 0.9800 . ?
C41 C46 1.392(3) . ?
C41 C42 1.396(3) . ?
C42 C43 1.386(3) . ?
C42 H42 0.9300 . ?
C43 C44 1.394(3) . ?
C43 H43 0.9300 . ?
C44 C45 1.389(3) . ?
C44 C47 1.504(3) . ?
C45 C46 1.392(3) . ?
C45 H45 0.9300 . ?
C46 H46 0.9300 . ?
C47 H47A 0.9600 . ?
C47 H47B 0.9600 . ?
C47 H47C 0.9600 . ?
C31 C36 1.392(3) . ?
C31 C32 1.399(3) . ?
C36 C35 1.385(3) . ?
C36 H36 0.9300 . ?
C35 C34 1.391(3) . ?
C35 H35 0.9300 . ?
C34 C33 1.392(3) . ?
C34 C37 1.506(3) . ?
C33 C32 1.393(3) . ?
C33 H33 0.9300 . ?
C32 H32 0.9300 . ?
C37 H37A 0.9600 . ?
C37 H37B 0.9600 . ?
C37 H37C 0.9600 . ?
S3 O5 1.4348(18) . ?
S3 O4 1.4360(16) . ?
S3 O3 1.4374(19) . ?
S3 C14 1.835(3) . ?
F1 C14 1.331(3) . ?
F2 C14 1.331(3) . ?
F3 C14 1.316(3) . ?

loop_
_geom_torsion_atom_site_label_1
_geom_torsion_atom_site_label_2
_geom_torsion_atom_site_label_3
_geom_torsion_atom_site_label_4
_geom_torsion
_geom_torsion_site_symmetry_1
_geom_torsion_site_symmetry_2
_geom_torsion_site_symmetry_3
_geom_torsion_site_symmetry_4
_geom_torsion_publ_flag
C11 N11 N12 C13 1.5(2) . . . . ?
C7 N11 N12 C13 167.76(17) . . . . ?
C11 N11 N12 Mn1 173.65(13) . . . . ?
C7 N11 N12 Mn1 -20.1(2) . . . . ?
C21 N21 N22 C23 -1.4(2) . . . . ?
C7 N21 N22 C23 -176.33(17) . . . . ?
C21 N21 N22 Mn1 -174.63(13) . . . . ?
C7 N21 N22 Mn1 10.4(2) . . . . ?
N12 N11 C11 C12 -1.3(2) . . . . ?
C7 N11 C11 C12 -167.08(17) . . . . ?
N11 C11 C12 C13 0.5(2) . . . . ?
N11 N12 C13 C12 -1.2(2) . . . . ?
Mn1 N12 C13 C12 -172.76(14) . . . . ?
C11 C12 C13 N12 0.4(2) . . . . ?
N22 N21 C21 C22 0.5(2) . . . . ?
C7 N21 C21 C22 175.34(18) . . . . ?
N21 C21 C22 C23 0.5(2) . . . . ?
N21 N22 C23 C22 1.7(2) . . . . ?
Mn1 N22 C23 C22 174.62(14) . . . . ?
C21 C22 C23 N22 -1.5(2) . . . . ?
C41 P1 C1 C6 54.20(17) . . . . ?
C31 P1 C1 C6 -54.51(16) . . . . ?
Mn1 P1 C1 C6 177.58(13) . . . . ?
C41 P1 C1 C2 -127.90(17) . . . . ?
C31 P1 C1 C2 123.40(18) . . . . ?
Mn1 P1 C1 C2 -4.5(2) . . . . ?
C6 C1 C2 C3 -1.6(3) . . . . ?
P1 C1 C2 C3 -179.43(16) . . . . ?
C6 C1 C2 C7 179.92(18) . . . . ?
P1 C1 C2 C7 2.1(3) . . . . ?
C1 C2 C3 C4 1.3(3) . . . . ?
C7 C2 C3 C4 180.0(2) . . . . ?
C2 C3 C4 C5 -0.3(3) . . . . ?
C3 C4 C5 C6 -0.3(3) . . . . ?
C4 C5 C6 C1 -0.1(3) . . . . ?
C2 C1 C6 C5 1.0(3) . . . . ?
P1 C1 C6 C5 179.10(16) . . . . ?
N12 N11 C7 N21 55.8(2) . . . . ?
C11 N11 C7 N21 -139.92(18) . . . . ?
N12 N11 C7 C2 -75.4(2) . . . . ?
C11 N11 C7 C2 89.0(2) . . . . ?
C21 N21 C7 N11 135.08(19) . . . . ?
N22 N21 C7 N11 -50.7(2) . . . . ?
C21 N21 C7 C2 -94.6(2) . . . . ?
N22 N21 C7 C2 79.6(2) . . . . ?
C3 C2 C7 N11 -113.00(19) . . . . ?
C1 C2 C7 N11 65.6(2) . . . . ?
C3 C2 C7 N21 117.59(19) . . . . ?
C1 C2 C7 N21 -63.8(3) . . . . ?
C31 P1 C41 C46 137.51(16) . . . . ?
C1 P1 C41 C46 33.76(18) . . . . ?
Mn1 P1 C41 C46 -93.68(16) . . . . ?
C31 P1 C41 C42 -51.48(18) . . . . ?
C1 P1 C41 C42 -155.23(16) . . . . ?
Mn1 P1 C41 C42 77.32(17) . . . . ?
C46 C41 C42 C43 -1.7(3) . . . . ?
P1 C41 C42 C43 -172.90(16) . . . . ?
C41 C42 C43 C44 1.9(3) . . . . ?
C42 C43 C44 C45 -1.2(3) . . . . ?
C42 C43 C44 C47 178.1(2) . . . . ?
C43 C44 C45 C46 0.2(3) . . . . ?
C47 C44 C45 C46 -179.0(2) . . . . ?
C44 C45 C46 C41 0.0(3) . . . . ?
C42 C41 C46 C45 0.7(3) . . . . ?
P1 C41 C46 C45 171.86(16) . . . . ?
C41 P1 C31 C36 172.01(15) . . . . ?
C1 P1 C31 C36 -81.93(16) . . . . ?
Mn1 P1 C31 C36 46.49(17) . . . . ?
C41 P1 C31 C32 -11.10(19) . . . . ?
C1 P1 C31 C32 94.96(17) . . . . ?
Mn1 P1 C31 C32 -136.62(15) . . . . ?
C32 C31 C36 C35 -0.3(3) . . . . ?
P1 C31 C36 C35 176.81(15) . . . . ?
C31 C36 C35 C34 0.4(3) . . . . ?
C36 C35 C34 C33 0.2(3) . . . . ?
C36 C35 C34 C37 179.64(19) . . . . ?
C35 C34 C33 C32 -0.8(3) . . . . ?
C37 C34 C33 C32 179.73(19) . . . . ?
C34 C33 C32 C31 0.9(3) . . . . ?
C36 C31 C32 C33 -0.3(3) . . . . ?
P1 C31 C32 C33 -177.20(15) . . . . ?
O5 S3 C14 F3 -60.0(2) . . . . ?
O4 S3 C14 F3 60.3(2) . . . . ?
O3 S3 C14 F3 -179.49(19) . . . . ?
O5 S3 C14 F2 179.91(18) . . . . ?
O4 S3 C14 F2 -59.8(2) . . . . ?
O3 S3 C14 F2 60.4(2) . . . . ?
O5 S3 C14 F1 60.5(2) . . . . ?
O4 S3 C14 F1 -179.16(17) . . . . ?
O3 S3 C14 F1 -59.0(2) . . . . ?
